data_7116035
loop_
_publ_author_name
'Debasish Ghorai'
'Joyanta Choudhury'

_publ_section_title
;
 Exploring a unique reactivity of N-heterocyclic carbenes (NHC) in
 rhodium(III)-catalyzed intermolecular C-H activation/annulation
;
_journal_name_full Chem.Commun.
_journal_page_first 15159
_journal_paper_doi 10.1039/C4cc07170K
_journal_volume 50
_journal_year 2014
_chemical_formula_sum 'C25 H19 F3 N2 O3 S'
_chemical_formula_weight 484.48
_chemical_name_systematic
;
 ?
;
_space_group_IT_number 15
_symmetry_cell_setting monoclinic
_symmetry_space_group_name_Hall '-C 2yc'
_symmetry_space_group_name_H-M 'C 1 2/c 1'
_atom_sites_solution_hydrogens geom
_atom_sites_solution_primary direct
_atom_sites_solution_secondary difmap
_audit_creation_method SHELXL-97
_cell_angle_alpha 90.00
_cell_angle_beta 103.528(17)
_cell_angle_gamma 90.00
_cell_formula_units_Z 8
_cell_length_a 16.032(7)
_cell_length_b 8.837(3)
_cell_length_c 31.193(10)
_cell_measurement_reflns_used 3546
_cell_measurement_temperature 203(2)
_cell_measurement_theta_max 24.42
_cell_measurement_theta_min 2.61
_cell_volume 4297(3)
_computing_structure_refinement 'SHELXL-97 (Sheldrick, 2008)'
_computing_structure_solution SIR-92
_diffrn_ambient_temperature 203(2)
_diffrn_measured_fraction_theta_full 0.998
_diffrn_measured_fraction_theta_max 0.998
_diffrn_measurement_device_type 'Bruker P4'
_diffrn_measurement_method '\w scans'
_diffrn_radiation_monochromator graphite
_diffrn_radiation_source 'fine-focus sealed tube'
_diffrn_radiation_type MoK\a
_diffrn_radiation_wavelength 0.71073
_diffrn_reflns_av_R_equivalents 0.2360
_diffrn_reflns_av_sigmaI/netI 0.1950
_diffrn_reflns_limit_h_max 18
_diffrn_reflns_limit_h_min -18
_diffrn_reflns_limit_k_max 10
_diffrn_reflns_limit_k_min -10
_diffrn_reflns_limit_l_max 36
_diffrn_reflns_limit_l_min -35
_diffrn_reflns_number 20735
_diffrn_reflns_theta_full 24.42
_diffrn_reflns_theta_max 24.42
_diffrn_reflns_theta_min 2.61
_exptl_absorpt_coefficient_mu 0.209
_exptl_absorpt_correction_T_max 0.9855
_exptl_absorpt_correction_T_min 0.9673
_exptl_absorpt_correction_type multi-scan
_exptl_absorpt_process_details SADABS
_exptl_crystal_colour Yellow
_exptl_crystal_density_diffrn 1.498
_exptl_crystal_density_meas ?
_exptl_crystal_density_method 'not measured'
_exptl_crystal_description Prism
_exptl_crystal_F_000 2000
_exptl_crystal_size_max 0.16
_exptl_crystal_size_mid 0.10
_exptl_crystal_size_min 0.07
_refine_diff_density_max 0.885
_refine_diff_density_min -0.395
_refine_diff_density_rms 0.085
_refine_ls_extinction_coef 0.0000(2)
_refine_ls_extinction_expression Fc^*^=kFc[1+0.001xFc^2^\l^3^/sin(2\q)]^-1/4^
_refine_ls_extinction_method SHELXL
_refine_ls_goodness_of_fit_ref 1.017
_refine_ls_hydrogen_treatment mixed
_refine_ls_matrix_type full
_refine_ls_number_parameters 308
_refine_ls_number_reflns 3546
_refine_ls_number_restraints 0
_refine_ls_restrained_S_all 1.017
_refine_ls_R_factor_all 0.2068
_refine_ls_R_factor_gt 0.0922
_refine_ls_shift/su_max 1.297
_refine_ls_shift/su_mean 0.004
_refine_ls_structure_factor_coef Fsqd
_refine_ls_weighting_details 'calc w=1/[\s^2^(Fo^2^)+(0.0839P)^2^+25.7466P] where P=(Fo^2^+2Fc^2^)/3'
_refine_ls_weighting_scheme calc
_refine_ls_wR_factor_gt 0.1916
_refine_ls_wR_factor_ref 0.2297
_reflns_number_gt 1757
_reflns_number_total 3546
_reflns_threshold_expression >2\s(I)
_cod_data_source_file c4cc07170k2.cif
_cod_data_source_block dgy
_cod_depositor_comments
;
The following automatic conversions were performed:

'_exptl_crystal_density_meas' value 'not measured' was changed to '?'
- the value is perceived as not measured.

Automatic conversion script
Id: cif_fix_values 3008 2015-01-20 13:52:24Z robertas 
;
_cod_original_sg_symbol_H-M 'C2/c  '
_cod_database_code 7116035

loop_
_symmetry_equiv_pos_as_xyz
'x, y, z'
'-x, y, -z+1/2'
'x+1/2, y+1/2, z'
'-x+1/2, y+1/2, -z+1/2'
'-x, -y, -z'
'x, -y, z-1/2'
'-x+1/2, -y+1/2, -z'
'x+1/2, -y+1/2, z-1/2'

loop_
_atom_site_label
_atom_site_type_symbol
_atom_site_fract_x
_atom_site_fract_y
_atom_site_fract_z
_atom_site_U_iso_or_equiv
_atom_site_adp_type
_atom_site_occupancy
_atom_site_symmetry_multiplicity
_atom_site_calc_flag
_atom_site_refinement_flags
C1 C 0.5153(4) 0.3204(8) 0.5766(2) 0.0282(18) Uani 1 1 d .
C2 C 0.4007(4) 0.5118(9) 0.5612(2) 0.042(2) Uani 1 1 d .
H2A H 0.3643 0.5518 0.5347 0.063 Uiso 1 1 calc R
H2B H 0.4341 0.5922 0.5774 0.063 Uiso 1 1 calc R
H2C H 0.3660 0.4663 0.5789 0.063 Uiso 1 1 calc R
C3 C 0.4478(5) 0.3515(10) 0.5049(3) 0.045(2) Uani 1 1 d .
H3 H 0.4101 0.3891 0.4799 0.054 Uiso 1 1 calc R
C4 C 0.5045(5) 0.2421(9) 0.5064(2) 0.039(2) Uani 1 1 d .
H4 H 0.5140 0.1895 0.4822 0.046 Uiso 1 1 calc R
C5 C 0.6080(4) 0.1090(9) 0.5685(3) 0.037(2) Uani 1 1 d .
C6 C 0.6391(4) 0.0116(9) 0.5414(2) 0.0353(19) Uani 1 1 d .
H6 H 0.6217 0.0212 0.5109 0.042 Uiso 1 1 calc R
C7 C 0.6961(5) -0.0999(10) 0.5600(2) 0.050(2) Uani 1 1 d .
H7 H 0.7168 -0.1655 0.5416 0.060 Uiso 1 1 calc R
C8 C 0.7244(4) -0.1181(10) 0.6066(3) 0.053(2) Uani 1 1 d .
H8 H 0.7623 -0.1950 0.6186 0.064 Uiso 1 1 calc R
C9 C 0.6949(4) -0.0213(8) 0.6326(3) 0.041(2) Uani 1 1 d .
H9 H 0.7132 -0.0299 0.6631 0.050 Uiso 1 1 calc R
C10 C 0.6344(4) 0.0977(9) 0.6137(2) 0.0326(19) Uani 1 1 d .
C11 C 0.6027(4) 0.2114(8) 0.6409(2) 0.0213(16) Uani 1 1 d .
C12 C 0.5467(4) 0.3218(8) 0.6234(2) 0.0231(17) Uani 1 1 d .
C13 C 0.5177(3) 0.4441(7) 0.64978(19) 0.0186(16) Uani 1 1 d .
C14 C 0.4596(4) 0.4165(8) 0.6759(2) 0.0265(17) Uani 1 1 d .
H14 H 0.4403 0.3184 0.6785 0.032 Uiso 1 1 calc R
C15 C 0.4302(4) 0.5338(9) 0.6981(2) 0.0346(19) Uani 1 1 d .
H15 H 0.3914 0.5140 0.7154 0.042 Uiso 1 1 calc R
C16 C 0.4583(4) 0.6800(9) 0.6945(2) 0.038(2) Uani 1 1 d .
H16 H 0.4381 0.7588 0.7091 0.045 Uiso 1 1 calc R
C17 C 0.5167(4) 0.7080(9) 0.6692(2) 0.037(2) Uani 1 1 d .
H17 H 0.5356 0.8064 0.6667 0.044 Uiso 1 1 calc R
C18 C 0.5473(4) 0.5917(8) 0.6476(2) 0.0294(18) Uani 1 1 d .
H18 H 0.5880 0.6119 0.6314 0.035 Uiso 1 1 calc R
C19 C 0.6397(4) 0.2018(7) 0.6900(2) 0.0206(16) Uani 1 1 d .
C20 C 0.5965(4) 0.1227(8) 0.7167(2) 0.0279(18) Uani 1 1 d .
H20 H 0.5431 0.0803 0.7044 0.033 Uiso 1 1 calc R
C21 C 0.6318(4) 0.1067(8) 0.7610(2) 0.0316(18) Uani 1 1 d .
H21 H 0.6021 0.0542 0.7786 0.038 Uiso 1 1 calc R
C22 C 0.7118(4) 0.1685(8) 0.7796(2) 0.0291(18) Uani 1 1 d .
H22 H 0.7363 0.1562 0.8095 0.035 Uiso 1 1 calc R
C23 C 0.7540(4) 0.2478(9) 0.7535(2) 0.0360(19) Uani 1 1 d .
H23 H 0.8071 0.2906 0.7660 0.043 Uiso 1 1 calc R
C24 C 0.7191(4) 0.2656(8) 0.7086(2) 0.0310(18) Uani 1 1 d .
H24 H 0.7485 0.3197 0.6912 0.037 Uiso 1 1 calc R
C25 C 0.7825(4) 0.3903(10) 0.5810(3) 0.039(2) Uani 1 1 d .
N1 N 0.5489(4) 0.2175(7) 0.55107(17) 0.0343(17) Uani 1 1 d .
N2 N 0.4562(4) 0.4012(7) 0.5501(2) 0.0379(16) Uani 1 1 d .
O1 O 0.8895(3) 0.5551(6) 0.63481(15) 0.0494(16) Uani 1 1 d .
O2 O 0.9373(3) 0.4281(6) 0.57481(14) 0.0420(14) Uani 1 1 d .
O3 O 0.8378(3) 0.6374(6) 0.55884(17) 0.0550(16) Uani 1 1 d .
F1 F 0.8021(3) 0.2687(5) 0.60693(14) 0.0547(13) Uani 1 1 d .
F2 F 0.7128(2) 0.4539(5) 0.59082(14) 0.0577(14) Uani 1 1 d .
F3 F 0.7587(3) 0.3376(6) 0.53974(14) 0.0624(15) Uani 1 1 d .
S1 S 0.87293(11) 0.5177(2) 0.58843(6) 0.0362(6) Uani 1 1 d .

loop_
_atom_site_aniso_label
_atom_site_aniso_U_11
_atom_site_aniso_U_22
_atom_site_aniso_U_33
_atom_site_aniso_U_23
_atom_site_aniso_U_13
_atom_site_aniso_U_12
C1 0.034(4) 0.037(5) 0.014(4) -0.003(4) 0.004(3) -0.021(4)
C2 0.040(4) 0.045(6) 0.036(5) 0.006(4) 0.000(3) -0.009(4)
C3 0.056(5) 0.045(6) 0.039(6) -0.009(4) 0.021(4) -0.025(5)
C4 0.051(5) 0.041(6) 0.030(5) -0.014(4) 0.022(4) -0.027(4)
C5 0.027(4) 0.045(6) 0.043(6) -0.014(4) 0.014(4) -0.012(4)
C6 0.037(4) 0.043(5) 0.033(5) -0.021(4) 0.021(3) -0.024(4)
C7 0.050(5) 0.072(7) 0.024(5) 0.000(4) 0.000(4) -0.019(5)
C8 0.037(4) 0.045(6) 0.072(7) 0.000(5) 0.003(4) 0.003(4)
C9 0.040(4) 0.026(5) 0.072(6) -0.035(4) 0.040(4) -0.013(4)
C10 0.026(4) 0.049(6) 0.027(5) -0.011(4) 0.013(3) -0.028(4)
C11 0.021(3) 0.024(4) 0.020(4) -0.008(3) 0.006(3) -0.012(3)
C12 0.020(3) 0.037(5) 0.013(4) -0.006(3) 0.006(3) -0.016(3)
C13 0.013(3) 0.025(5) 0.011(4) -0.002(3) -0.009(2) -0.001(3)
C14 0.026(3) 0.033(5) 0.020(4) 0.006(3) 0.002(3) -0.002(3)
C15 0.033(4) 0.043(6) 0.029(4) 0.000(4) 0.009(3) 0.014(4)
C16 0.031(4) 0.036(6) 0.040(5) -0.013(4) -0.002(3) 0.015(4)
C17 0.029(4) 0.028(5) 0.045(5) 0.001(4) -0.008(4) -0.006(4)
C18 0.020(3) 0.038(5) 0.026(4) 0.000(4) -0.003(3) -0.003(4)
C19 0.021(3) 0.021(4) 0.022(4) -0.005(3) 0.010(3) 0.001(3)
C20 0.013(3) 0.039(5) 0.032(5) -0.004(4) 0.007(3) -0.002(3)
C21 0.032(4) 0.035(5) 0.031(5) 0.009(4) 0.017(3) 0.009(3)
C22 0.035(4) 0.029(5) 0.021(4) 0.003(3) 0.005(3) 0.008(3)
C23 0.032(4) 0.051(6) 0.023(5) -0.008(4) 0.001(3) -0.009(4)
C24 0.028(3) 0.045(5) 0.019(4) -0.005(3) 0.004(3) -0.018(3)
C25 0.033(4) 0.052(6) 0.034(5) -0.001(4) 0.014(3) -0.012(4)
N1 0.049(4) 0.053(5) 0.004(3) -0.020(3) 0.014(3) -0.042(4)
N2 0.042(4) 0.036(4) 0.037(4) 0.001(3) 0.012(3) -0.004(3)
O1 0.054(3) 0.071(4) 0.025(3) -0.029(3) 0.014(2) -0.023(3)
O2 0.030(2) 0.069(4) 0.033(3) -0.014(3) 0.020(2) -0.007(3)
O3 0.063(3) 0.044(4) 0.059(4) -0.002(3) 0.015(3) -0.002(3)
F1 0.055(3) 0.053(3) 0.062(3) 0.009(3) 0.026(2) -0.012(2)
F2 0.035(2) 0.073(4) 0.071(3) -0.006(3) 0.026(2) -0.008(2)
F3 0.063(3) 0.084(4) 0.038(3) -0.025(3) 0.006(2) -0.041(3)
S1 0.0376(10) 0.0433(14) 0.0287(12) -0.0056(10) 0.0098(8) -0.0159(10)

loop_
_atom_type_symbol
_atom_type_description
_atom_type_scat_dispersion_real
_atom_type_scat_dispersion_imag
_atom_type_scat_source
C C 0.0033 0.0016 'International Tables Vol C Tables 4.2.6.8 and 6.1.1.4'
H H 0.0000 0.0000 'International Tables Vol C Tables 4.2.6.8 and 6.1.1.4'
N N 0.0061 0.0033 'International Tables Vol C Tables 4.2.6.8 and 6.1.1.4'
O O 0.0106 0.0060 'International Tables Vol C Tables 4.2.6.8 and 6.1.1.4'
F F 0.0171 0.0103 'International Tables Vol C Tables 4.2.6.8 and 6.1.1.4'
S S 0.1246 0.1234 'International Tables Vol C Tables 4.2.6.8 and 6.1.1.4'

loop_
_geom_angle_atom_site_label_1
_geom_angle_atom_site_label_2
_geom_angle_atom_site_label_3
_geom_angle
N2 C1 N1 108.2(6)
N2 C1 C12 131.9(7)
N1 C1 C12 119.8(6)
N2 C2 H2A 109.5
N2 C2 H2B 109.5
H2A C2 H2B 109.5
N2 C2 H2C 109.5
H2A C2 H2C 109.5
H2B C2 H2C 109.5
C4 C3 N2 106.3(7)
C4 C3 H3 126.8
N2 C3 H3 126.8
C3 C4 N1 109.2(7)
C3 C4 H4 125.4
N1 C4 H4 125.4
N1 C5 C10 118.5(7)
N1 C5 C6 120.6(7)
C10 C5 C6 120.9(8)
C7 C6 C5 119.2(8)
C7 C6 H6 120.4
C5 C6 H6 120.4
C6 C7 C8 122.1(8)
C6 C7 H7 118.9
C8 C7 H7 118.9
C9 C8 C7 118.1(8)
C9 C8 H8 121.0
C7 C8 H8 121.0
C8 C9 C10 120.8(8)
C8 C9 H9 119.6
C10 C9 H9 119.6
C5 C10 C9 118.9(7)
C5 C10 C11 118.3(7)
C9 C10 C11 122.8(6)
C12 C11 C10 122.7(6)
C12 C11 C19 121.2(6)
C10 C11 C19 116.0(6)
C11 C12 C1 116.7(6)
C11 C12 C13 124.1(6)
C1 C12 C13 119.2(6)
C18 C13 C14 118.2(6)
C18 C13 C12 119.7(6)
C14 C13 C12 122.0(6)
C15 C14 C13 120.7(7)
C15 C14 H14 119.6
C13 C14 H14 119.6
C16 C15 C14 120.2(7)
C16 C15 H15 119.9
C14 C15 H15 119.9
C17 C16 C15 119.4(7)
C17 C16 H16 120.3
C15 C16 H16 120.3
C16 C17 C18 120.8(7)
C16 C17 H17 119.6
C18 C17 H17 119.6
C17 C18 C13 120.6(6)
C17 C18 H18 119.7
C13 C18 H18 119.7
C24 C19 C20 119.4(6)
C24 C19 C11 120.3(5)
C20 C19 C11 120.2(5)
C21 C20 C19 120.6(6)
C21 C20 H20 119.7
C19 C20 H20 119.7
C20 C21 C22 120.2(6)
C20 C21 H21 119.9
C22 C21 H21 119.9
C23 C22 C21 119.3(6)
C23 C22 H22 120.3
C21 C22 H22 120.3
C22 C23 C24 121.3(6)
C22 C23 H23 119.4
C24 C23 H23 119.4
C19 C24 C23 119.2(6)
C19 C24 H24 120.4
C23 C24 H24 120.4
F1 C25 F3 106.0(7)
F1 C25 F2 106.7(6)
F3 C25 F2 107.4(6)
F1 C25 S1 110.8(5)
F3 C25 S1 112.3(5)
F2 C25 S1 113.2(6)
C5 N1 C1 123.6(6)
C5 N1 C4 129.5(6)
C1 N1 C4 106.7(6)
C1 N2 C2 128.5(6)
C1 N2 C3 109.6(7)
C2 N2 C3 121.7(6)
O3 S1 O2 114.7(3)
O3 S1 O1 115.4(3)
O2 S1 O1 116.3(3)
O3 S1 C25 101.2(4)
O2 S1 C25 103.2(3)
O1 S1 C25 102.9(3)

loop_
_geom_bond_atom_site_label_1
_geom_bond_atom_site_label_2
_geom_bond_distance
C1 N2 1.315(8)
C1 N1 1.396(9)
C1 C12 1.428(8)
C2 N2 1.418(9)
C2 H2A 0.9600
C2 H2B 0.9600
C2 H2C 0.9600
C3 C4 1.320(10)
C3 N2 1.450(9)
C3 H3 0.9300
C4 N1 1.424(9)
C4 H4 0.9300
C5 N1 1.369(9)
C5 C10 1.375(9)
C5 C6 1.380(9)
C6 C7 1.377(10)
C6 H6 0.9300
C7 C8 1.429(10)
C7 H7 0.9300
C8 C9 1.338(10)
C8 H8 0.9300
C9 C10 1.458(10)
C9 H9 0.9300
C10 C11 1.482(9)
C11 C12 1.352(9)
C11 C19 1.509(8)
C12 C13 1.497(9)
C13 C18 1.394(9)
C13 C14 1.396(8)
C14 C15 1.389(9)
C14 H14 0.9300
C15 C16 1.381(10)
C15 H15 0.9300
C16 C17 1.381(9)
C16 H16 0.9300
C17 C18 1.381(9)
C17 H17 0.9300
C18 H18 0.9300
C19 C24 1.388(8)
C19 C20 1.390(8)
C20 C21 1.374(8)
C20 H20 0.9300
C21 C22 1.390(9)
C21 H21 0.9300
C22 C23 1.369(9)
C22 H22 0.9300
C23 C24 1.391(9)
C23 H23 0.9300
C24 H24 0.9300
C25 F1 1.337(8)
C25 F3 1.338(8)
C25 F2 1.347(8)
C25 S1 1.807(7)
O1 S1 1.447(5)
O2 S1 1.441(5)
O3 S1 1.431(6)

loop_
_geom_torsion_atom_site_label_1
_geom_torsion_atom_site_label_2
_geom_torsion_atom_site_label_3
_geom_torsion_atom_site_label_4
_geom_torsion
N2 C3 C4 N1 0.7(7)
N1 C5 C6 C7 -177.6(6)
C10 C5 C6 C7 1.2(10)
C5 C6 C7 C8 -0.2(10)
C6 C7 C8 C9 -1.0(11)
C7 C8 C9 C10 1.0(10)
N1 C5 C10 C9 177.7(6)
C6 C5 C10 C9 -1.1(9)
N1 C5 C10 C11 -4.8(9)
C6 C5 C10 C11 176.3(6)
C8 C9 C10 C5 0.0(9)
C8 C9 C10 C11 -177.4(6)
C5 C10 C11 C12 2.5(9)
C9 C10 C11 C12 179.9(6)
C5 C10 C11 C19 -174.8(5)
C9 C10 C11 C19 2.5(8)
C10 C11 C12 C1 2.9(8)
C19 C11 C12 C1 -179.8(5)
C10 C11 C12 C13 -176.0(5)
C19 C11 C12 C13 1.2(9)
N2 C1 C12 C11 173.3(6)
N1 C1 C12 C11 -6.1(8)
N2 C1 C12 C13 -7.7(10)
N1 C1 C12 C13 172.9(5)
C11 C12 C13 C18 107.5(7)
C1 C12 C13 C18 -71.5(7)
C11 C12 C13 C14 -74.4(7)
C1 C12 C13 C14 106.7(7)
C18 C13 C14 C15 1.9(8)
C12 C13 C14 C15 -176.4(5)
C13 C14 C15 C16 -0.1(9)
C14 C15 C16 C17 -0.8(10)
C15 C16 C17 C18 -0.2(10)
C16 C17 C18 C13 2.1(9)
C14 C13 C18 C17 -2.8(8)
C12 C13 C18 C17 175.4(5)
C12 C11 C19 C24 -95.6(7)
C10 C11 C19 C24 81.9(8)
C12 C11 C19 C20 87.5(8)
C10 C11 C19 C20 -95.0(7)
C24 C19 C20 C21 -0.4(10)
C11 C19 C20 C21 176.6(6)
C19 C20 C21 C22 -0.5(10)
C20 C21 C22 C23 1.2(10)
C21 C22 C23 C24 -1.0(11)
C20 C19 C24 C23 0.6(10)
C11 C19 C24 C23 -176.3(6)
C22 C23 C24 C19 0.1(11)
C10 C5 N1 C1 1.7(9)
C6 C5 N1 C1 -179.4(6)
C10 C5 N1 C4 -172.4(6)
C6 C5 N1 C4 6.5(10)
N2 C1 N1 C5 -175.5(6)
C12 C1 N1 C5 4.0(9)
N2 C1 N1 C4 -0.3(7)
C12 C1 N1 C4 179.2(5)
C3 C4 N1 C5 174.5(6)
C3 C4 N1 C1 -0.3(7)
N1 C1 N2 C2 175.1(6)
C12 C1 N2 C2 -4.3(12)
N1 C1 N2 C3 0.7(7)
C12 C1 N2 C3 -178.7(6)
C4 C3 N2 C1 -0.9(8)
C4 C3 N2 C2 -175.8(6)
F1 C25 S1 O3 -179.1(5)
F3 C25 S1 O3 62.6(6)
F2 C25 S1 O3 -59.2(6)
F1 C25 S1 O2 62.0(6)
F3 C25 S1 O2 -56.3(6)
F2 C25 S1 O2 -178.1(5)
F1 C25 S1 O1 -59.5(6)
F3 C25 S1 O1 -177.8(6)
F2 C25 S1 O1 60.4(6)
